data_2011739
loop_
_publ_author_name
'Lyakhov, Alexander S.'
'Gaponik, Pavel N.'
'Voitekhovich, Sergei V.'

_publ_section_title
;
 1,5-Diamino-1<i>H</i>-1,2,3,4-tetrazole
;
_journal_issue 2
_journal_name_full 'Acta Crystallographica Section C'
_journal_page_first 185
_journal_page_last 186
_journal_paper_doi 10.1107/S010827010001622X
_journal_volume 57
_journal_year 2001
_chemical_formula_moiety 'C H4 N6'
_chemical_formula_sum 'C H4 N6'
_chemical_formula_weight 100.10
_chemical_name_common ' 1,5-diaminotetrazole'
_chemical_name_systematic
;
 1,5-diaminotetrazole
;
_space_group_IT_number 14
_symmetry_cell_setting monoclinic
_symmetry_space_group_name_Hall '-P 2ybc'
_symmetry_space_group_name_H-M 'P 1 21/c 1'
_audit_creation_method SHELXL-97
_cell_angle_alpha 90.00
_cell_angle_beta 107.250(10)
_cell_angle_gamma 90.00
_cell_formula_units_Z 4
_cell_length_a 6.7800(10)
_cell_length_b 6.1120(10)
_cell_length_c 10.694(2)
_cell_measurement_reflns_used 25
_cell_measurement_temperature 293(2)
_cell_measurement_theta_max 23.7
_cell_measurement_theta_min 21.0
_cell_volume 423.22(12)
_computing_cell_refinement 'Nicolet R3m Software'
_computing_data_collection 'Nicolet R3m Software  (Nicolet, 1980)'
_computing_data_reduction 'Nicolet R3m Software'
_computing_molecular_graphics 'Ortep-III for Windows (Farrugia, 1997)'
_computing_publication_material SHELX97
_computing_structure_refinement 'SHELXL97 (Sheldrick, 1997)'
_computing_structure_solution 'SHELXS97 (Sheldrick, 1990)'
_diffrn_ambient_temperature 293(2)
_diffrn_measured_fraction_theta_full 1.000
_diffrn_measured_fraction_theta_max 1.000
_diffrn_measurement_device_type 'Nicolet R3m four-circle diffractometer'
_diffrn_measurement_method \w/2\q
_diffrn_radiation_monochromator graphite
_diffrn_radiation_source 'fine-focus sealed tube'
_diffrn_radiation_type MoK\a
_diffrn_radiation_wavelength .71069
_diffrn_reflns_av_R_equivalents .0197
_diffrn_reflns_av_sigmaI/netI .0149
_diffrn_reflns_limit_h_max 9
_diffrn_reflns_limit_h_min 0
_diffrn_reflns_limit_k_max 8
_diffrn_reflns_limit_k_min 0
_diffrn_reflns_limit_l_max 14
_diffrn_reflns_limit_l_min -15
_diffrn_reflns_number 1378
_diffrn_reflns_theta_full 30.05
_diffrn_reflns_theta_max 30.05
_diffrn_reflns_theta_min 3.15
_diffrn_standards_decay_% 3.472
_diffrn_standards_interval_count 100
_diffrn_standards_number 3
_exptl_absorpt_coefficient_mu .124
_exptl_absorpt_correction_type none
_exptl_crystal_colour colourless
_exptl_crystal_density_diffrn 1.571
_exptl_crystal_density_method 'not measured'
_exptl_crystal_description prism
_exptl_crystal_F_000 208
_exptl_crystal_size_max .56
_exptl_crystal_size_mid .48
_exptl_crystal_size_min .26
_refine_diff_density_max .264
_refine_diff_density_min -.354
_refine_ls_extinction_method none
_refine_ls_goodness_of_fit_ref 1.077
_refine_ls_hydrogen_treatment refall
_refine_ls_matrix_type full
_refine_ls_number_parameters 80
_refine_ls_number_reflns 1239
_refine_ls_number_restraints 0
_refine_ls_restrained_S_all 1.077
_refine_ls_R_factor_all .0459
_refine_ls_R_factor_gt .0408
_refine_ls_shift/su_max .001
_refine_ls_shift/su_mean .000
_refine_ls_structure_factor_coef Fsqd
_refine_ls_weighting_details 'calc w = 1/[\s^2^(Fo^2^)+(0.0884P)^2^+0.0322P] where P=(Fo^2^+2Fc^2^)/3'
_refine_ls_weighting_scheme calc
_refine_ls_wR_factor_ref .1316
_reflns_number_gt 1069
_reflns_number_total 1239
_reflns_threshold_expression I>2\s(I)
_cod_data_source_file av1058.cif
_cod_data_source_block I
_cod_original_cell_volume 423.20(10)
_cod_original_sg_symbol_H-M 'P 21/c'
_cod_database_code 2011739
_cod_database_fobs_code 2011739

loop_
_symmetry_equiv_pos_as_xyz
'x, y, z'
'-x, y+1/2, -z+1/2'
'-x, -y, -z'
'x, -y-1/2, z-1/2'

loop_
_atom_site_label
_atom_site_fract_x
_atom_site_fract_y
_atom_site_fract_z
_atom_site_U_iso_or_equiv
_atom_site_adp_type
_atom_site_calc_flag
_atom_site_refinement_flags
_atom_site_occupancy
_atom_site_disorder_assembly
_atom_site_disorder_group
_atom_site_type_symbol
N1 .70568(13) .18350(14) .43618(7) .0308(2) Uani d . 1 . . N
N2 .69412(15) .40275(16) .41203(9) .0394(3) Uani d . 1 . . N
N3 .77516(15) .49478(15) .52286(9) .0418(3) Uani d . 1 . . N
N4 .84106(15) .34528(14) .62148(8) .0361(3) Uani d . 1 . . N
C5 .79648(14) .15085(16) .56482(8) .0285(2) Uani d . 1 . . C
N5 .63818(17) .02231(16) .34251(8) .0399(3) Uani d . 1 . . N
N6 .82467(16) -.04594(16) .62126(9) .0417(3) Uani d . 1 . . N
H5A .501(3) .040(3) .3075(16) .052(4) Uiso d . 1 . . H
H5B .697(2) .052(3) .2778(16) .057(4) Uiso d . 1 . . H
H6A .912(3) -.057(3) .7081(18) .063(5) Uiso d . 1 . . H
H6B .804(2) -.162(3) .5706(16) .048(4) Uiso d . 1 . . H

loop_
_atom_site_aniso_label
_atom_site_aniso_U_11
_atom_site_aniso_U_22
_atom_site_aniso_U_33
_atom_site_aniso_U_12
_atom_site_aniso_U_13
_atom_site_aniso_U_23
N1 .0385(4) .0283(4) .0209(4) -.0004(3) .0016(3) -.0001(3)
N2 .0522(5) .0296(5) .0299(4) .0007(4) .0025(4) .0046(3)
N3 .0583(6) .0282(5) .0332(5) -.0005(4) .0049(4) .0011(3)
N4 .0500(5) .0274(4) .0257(4) -.0021(3) .0034(4) -.0027(3)
C5 .0334(4) .0277(5) .0209(4) .0005(3) .0025(3) -.0008(3)
N5 .0516(6) .0377(5) .0244(4) -.0069(4) .0020(4) -.0072(3)
N6 .0613(6) .0272(5) .0267(4) .0019(4) -.0022(4) .0020(3)

loop_
_atom_type_symbol
_atom_type_description
_atom_type_scat_dispersion_real
_atom_type_scat_dispersion_imag
_atom_type_scat_source
C C .0033 .0016 'International Tables Vol C Tables 4.2.6.8 and 6.1.1.4'
H H .0000 .0000 'International Tables Vol C Tables 4.2.6.8 and 6.1.1.4'
N N .0061 .0033 'International Tables Vol C Tables 4.2.6.8 and 6.1.1.4'

loop_
_geom_angle_atom_site_label_1
_geom_angle_atom_site_label_2
_geom_angle_atom_site_label_3
_geom_angle
_geom_angle_publ_flag
C5 N1 N2 108.84(8) yes
C5 N1 N5 126.02(9) yes
N2 N1 N5 125.13(8) yes
N3 N2 N1 105.79(8) yes
N2 N3 N4 111.92(9) yes
C5 N4 N3 105.56(8) yes
N4 C5 N6 128.17(8) yes
N4 C5 N1 107.90(8) yes
N6 C5 N1 123.87(9) yes
N1 N5 H5A 107.0(10) yes
N1 N5 H5B 107.0(10) yes
H5A N5 H5B 107.0(10) yes
C5 N6 H6A 118.0(10) yes
C5 N6 H6B 118.0(10) yes
H6A N6 H6B 119.0(10) yes

loop_
_geom_bond_atom_site_label_1
_geom_bond_atom_site_label_2
_geom_bond_site_symmetry_2
_geom_bond_distance
_geom_bond_publ_flag
N1 C5 . 1.3450(10) yes
N1 N2 . 1.3630(10) yes
N1 N5 . 1.3830(10) yes
N2 N3 . 1.2790(10) yes
N3 N4 . 1.3670(10) yes
N4 C5 . 1.3270(10) yes
C5 N6 . 1.3340(10) yes
N5 H5A . .90(2) ?
N5 H5B . .91(2) ?
N6 H6A . .94(2) ?
N6 H6B . .88(2) ?

loop_
_geom_hbond_atom_site_label_D
_geom_hbond_atom_site_label_H
_geom_hbond_atom_site_label_A
_geom_hbond_site_symmetry_A
_geom_hbond_distance_DH
_geom_hbond_distance_HA
_geom_hbond_distance_DA
_geom_hbond_angle_DHA
N5 H5A N2 2_645 .90(2) 2.48(2) 3.0630(10) 123.0(10)
N5 H5A N6 3_656 .90(2) 2.540(10) 3.277(2) 139.0(10)
N5 H5B N4 4_565 .91(2) 2.26(2) 3.172(2) 175.0(10)
N6 H6A N4 2_746 .94(2) 2.16(2) 3.0740(10) 162.0(10)
N6 H6B N3 1_545 .88(2) 2.15(2) 2.982(2) 157(2)

loop_
_geom_torsion_atom_site_label_1
_geom_torsion_atom_site_label_2
_geom_torsion_atom_site_label_3
_geom_torsion_atom_site_label_4
_geom_torsion
_geom_torsion_publ_flag
C5 N1 N2 N3 -.09(12) no
N5 N1 N2 N3 -178.95(10) no
N1 N2 N3 N4 -.09(12) no
N2 N3 N4 C5 .24(12) no
N3 N4 C5 N6 -177.49(10) no
N3 N4 C5 N1 -.28(12) no
N2 N1 C5 N4 .24(12) no
N5 N1 C5 N4 179.08(9) no
N2 N1 C5 N6 177.59(10) no
N5 N1 C5 N6 -3.56(18) no

loop_
_cod_related_entry_id
_cod_related_entry_database
_cod_related_entry_code
1 ChemSpider 272173
